data_4133527
loop_
_publ_author_name
'Transue, Wesley J.'
'Nava, Matthew'
'Terban, Maxwell W.'
'Yang, Jing'
'Greenberg, Matthew W.'
'Wu, Gang'
'Foreman, Elizabeth S.'
'Mustoe, Chantal L.'
'Kennepohl, Pierre'
'Owen, Jonathan S.'
'Billinge, Simon J. L.'
'Kulik, Heather J.'
'Cummins, Christopher C.'

_publ_section_title
;
 Anthracene as a Launchpad for a Phosphinidene Sulfide and for Generation
 of a Phosphorus-Sulfur Material Having the Composition P<sub>2</sub>S, a
 Vulcanized Red Phosphorus That Is Yellow.
;
_journal_issue 1
_journal_name_full 'Journal of the American Chemical Society'
_journal_page_first 431
_journal_page_last 440
_journal_paper_doi 10.1021/jacs.8b10775
_journal_volume 141
_journal_year 2019
_chemical_formula_sum 'C44 H49 O P3 Pt S'
_chemical_formula_weight 913.89
_space_group_crystal_system monoclinic
_space_group_IT_number 14
_space_group_name_Hall '-P 2yn'
_space_group_name_H-M_alt 'P 1 21/n 1'
_atom_sites_solution_hydrogens geom
_atom_sites_solution_primary direct
_atom_sites_solution_secondary difmap
_audit_creation_method SHELXL-2014/7
_cell_angle_alpha 90
_cell_angle_beta 100.066(2)
_cell_angle_gamma 90
_cell_formula_units_Z 4
_cell_length_a 16.3750(6)
_cell_length_b 10.7086(4)
_cell_length_c 22.9666(9)
_cell_measurement_reflns_used 9850
_cell_measurement_temperature 100(2)
_cell_measurement_theta_max 28.35
_cell_measurement_theta_min 2.53
_cell_volume 3965.3(3)
_computing_cell_refinement 'SAINT 8.38A (Bruker-AXS, 2017)'
_computing_data_collection 'APEX3 v2017.3.0 (Bruker-AXS, 2017)'
_computing_data_reduction 'SAINT 8.38A (Bruker-AXS, 2017)'
_computing_molecular_graphics 'Bruker SHELXTL'
_computing_publication_material 'Bruker SHELXTL'
_computing_structure_refinement 'SHELXL-2014/7 (Sheldrick, 2014)'
_computing_structure_solution 'SHELXT-2015 (Sheldrick, 2015)'
_diffrn_ambient_temperature 100(2)
_diffrn_detector_area_resol_mean 7.4
_diffrn_measured_fraction_theta_full 0.999
_diffrn_measured_fraction_theta_max 0.995
_diffrn_measurement_device_type 'Bruker Photon2 CPAD'
_diffrn_measurement_method '\f and \w scans'
_diffrn_radiation_type MoK\a
_diffrn_radiation_wavelength 0.71073
_diffrn_reflns_av_unetI/netI 0.0263
_diffrn_reflns_Laue_measured_fraction_full 0.999
_diffrn_reflns_Laue_measured_fraction_max 0.995
_diffrn_reflns_limit_h_max 21
_diffrn_reflns_limit_h_min -21
_diffrn_reflns_limit_k_max 14
_diffrn_reflns_limit_k_min 0
_diffrn_reflns_limit_l_max 30
_diffrn_reflns_limit_l_min 0
_diffrn_reflns_number 10492
_diffrn_reflns_point_group_measured_fraction_full 0.999
_diffrn_reflns_point_group_measured_fraction_max 0.995
_diffrn_reflns_theta_full 25.242
_diffrn_reflns_theta_max 28.415
_diffrn_reflns_theta_min 1.801
_diffrn_source 'I\mS micro-focus sealed tube, multilayer optics'
_exptl_absorpt_coefficient_mu 3.746
_exptl_absorpt_correction_type multi-scan
_exptl_absorpt_process_details 'SADABS (Herbst-Irmer et al., 2015)'
_exptl_crystal_colour yellow
_exptl_crystal_density_diffrn 1.531
_exptl_crystal_density_method 'not measured'
_exptl_crystal_description block
_exptl_crystal_F_000 1840
_exptl_crystal_size_max 0.246
_exptl_crystal_size_mid 0.229
_exptl_crystal_size_min 0.120
_exptl_transmission_factor_max 0.647075
_exptl_transmission_factor_min 0.455124
_refine_diff_density_max 2.763
_refine_diff_density_min -3.282
_refine_diff_density_rms 0.139
_refine_ls_extinction_method none
_refine_ls_goodness_of_fit_ref 1.070
_refine_ls_hydrogen_treatment constr
_refine_ls_matrix_type full
_refine_ls_number_parameters 495
_refine_ls_number_reflns 10492
_refine_ls_number_restraints 829
_refine_ls_restrained_S_all 1.038
_refine_ls_R_factor_all 0.0427
_refine_ls_R_factor_gt 0.0394
_refine_ls_shift/su_max 0.002
_refine_ls_shift/su_mean 0.000
_refine_ls_structure_factor_coef Fsqd
_refine_ls_weighting_details 'w=1/[\s^2^(Fo^2^)+(0.0145P)^2^+35.8599P] where P=(Fo^2^+2Fc^2^)/3'
_refine_ls_weighting_scheme calc
_refine_ls_wR_factor_gt 0.0863
_refine_ls_wR_factor_ref 0.0879
_reflns_Friedel_coverage 0.000
_reflns_number_gt 10054
_reflns_number_total 10492
_reflns_threshold_expression 'I > 2\s(I)'
_cod_data_source_file ja8b10775_si_001.cif
_cod_data_source_block P8_18072_5
_cod_original_sg_symbol_H-M 'P 21/n'
_cod_database_code 4133527
_shelx_shelxl_version_number 2014/7
_shelx_space_group_comment
; 
The symmetry employed for this shelxl refinement is uniquely defined 
by the following loop, which should always be used as a source of 
symmetry information in preference to the above space-group names. 
They are only intended as comments. 
;
_shelx_estimated_absorpt_t_min 0.459
_shelx_estimated_absorpt_t_max 0.662

loop_
_space_group_symop_operation_xyz
'x, y, z'
'-x+1/2, y+1/2, -z+1/2'
'-x, -y, -z'
'x-1/2, -y-1/2, z-1/2'

loop_
_atom_site_label
_atom_site_type_symbol
_atom_site_fract_x
_atom_site_fract_y
_atom_site_fract_z
_atom_site_U_iso_or_equiv
_atom_site_adp_type
_atom_site_occupancy
_atom_site_site_symmetry_order
_atom_site_calc_flag
_atom_site_refinement_flags_posn
_atom_site_refinement_flags_adp
_atom_site_refinement_flags_occupancy
_atom_site_disorder_assembly
_atom_site_disorder_group
Pt1 Pt 0.68591(2) 0.57758(2) 0.37651(2) 0.01343(5) Uani 1 1 d . U . . .
S1 S 0.60352(8) 0.43022(13) 0.31730(6) 0.0204(3) Uani 1 1 d . U . . .
P1 P 0.60501(8) 0.60715(13) 0.28144(6) 0.0183(3) Uani 1 1 d . U . . .
C1 C 0.5016(4) 0.6785(6) 0.2912(3) 0.0261(11) Uani 1 1 d . U . . .
C11 C 0.4349(4) 0.6122(6) 0.2470(3) 0.0326(13) Uani 1 1 d . U . . .
H11A H 0.4315 0.5245 0.2585 0.049 Uiso 1 1 calc R U . . .
H11B H 0.4492 0.6168 0.2074 0.049 Uiso 1 1 calc R U . . .
H11C H 0.3812 0.6528 0.2468 0.049 Uiso 1 1 calc R U . . .
C12 C 0.5055(4) 0.8162(6) 0.2734(4) 0.0412(17) Uani 1 1 d . U . . .
H12A H 0.4525 0.8568 0.2756 0.062 Uiso 1 1 calc R U . . .
H12B H 0.5163 0.8217 0.2328 0.062 Uiso 1 1 calc R U . . .
H12C H 0.5502 0.8581 0.3003 0.062 Uiso 1 1 calc R U . . .
C13 C 0.4818(5) 0.6654(10) 0.3532(3) 0.053(2) Uani 1 1 d . U . . .
H13A H 0.5242 0.7087 0.3815 0.080 Uiso 1 1 calc R U . . .
H13B H 0.4810 0.5767 0.3637 0.080 Uiso 1 1 calc R U . . .
H13C H 0.4273 0.7023 0.3544 0.080 Uiso 1 1 calc R U . . .
P2 P 0.73071(8) 0.44816(12) 0.45644(5) 0.0136(2) Uani 1 1 d . U . . .
C21 C 0.8146(3) 0.3425(5) 0.4449(2) 0.0154(9) Uani 1 1 d . U . . .
C22 C 0.8797(3) 0.3090(5) 0.4896(2) 0.0203(10) Uani 1 1 d . U . . .
H22 H 0.8817 0.3412 0.5284 0.024 Uiso 1 1 calc R U . . .
C23 C 0.9421(3) 0.2285(6) 0.4780(3) 0.0250(11) Uani 1 1 d . U . . .
H23 H 0.9869 0.2072 0.5086 0.030 Uiso 1 1 calc R U . . .
C24 C 0.9381(3) 0.1801(5) 0.4218(3) 0.0235(11) Uani 1 1 d . U . . .
H24 H 0.9803 0.1251 0.4137 0.028 Uiso 1 1 calc R U . . .
C25 C 0.8729(4) 0.2114(5) 0.3772(3) 0.0244(11) Uani 1 1 d . U . . .
H25 H 0.8701 0.1765 0.3388 0.029 Uiso 1 1 calc R U . . .
C26 C 0.8117(3) 0.2936(5) 0.3882(2) 0.0184(10) Uani 1 1 d . U . . .
H26 H 0.7679 0.3165 0.3572 0.022 Uiso 1 1 calc R U . . .
C31 C 0.6485(3) 0.3419(5) 0.4701(2) 0.0150(9) Uani 1 1 d . U . . .
C32 C 0.5670(3) 0.3846(5) 0.4609(2) 0.0204(10) Uani 1 1 d . U . . .
H32 H 0.5546 0.4660 0.4455 0.025 Uiso 1 1 calc R U . . .
C33 C 0.5036(3) 0.3092(6) 0.4740(3) 0.0245(11) Uani 1 1 d . U . . .
H33 H 0.4482 0.3392 0.4673 0.029 Uiso 1 1 calc R U . . .
C34 C 0.5212(4) 0.1902(6) 0.4968(3) 0.0245(11) Uani 1 1 d . U . . .
H34 H 0.4780 0.1388 0.5061 0.029 Uiso 1 1 calc R U . . .
C35 C 0.6027(4) 0.1468(5) 0.5059(3) 0.0236(11) Uani 1 1 d . U . . .
H35 H 0.6148 0.0652 0.5213 0.028 Uiso 1 1 calc R U . . .
C36 C 0.6661(3) 0.2212(5) 0.4929(2) 0.0188(10) Uani 1 1 d . U . . .
H36 H 0.7215 0.1908 0.4993 0.023 Uiso 1 1 calc R U . . .
C41 C 0.7670(3) 0.5112(5) 0.5305(2) 0.0164(9) Uani 1 1 d . U . . .
C42 C 0.8403(3) 0.5815(5) 0.5404(2) 0.0185(9) Uani 1 1 d . U . . .
H42 H 0.8706 0.5947 0.5092 0.022 Uiso 1 1 calc R U . . .
C43 C 0.8684(4) 0.6318(5) 0.5960(2) 0.0232(11) Uani 1 1 d . U . . .
H43 H 0.9186 0.6782 0.6029 0.028 Uiso 1 1 calc R U . . .
C44 C 0.8241(4) 0.6150(6) 0.6415(3) 0.0307(13) Uani 1 1 d . U . . .
H44 H 0.8438 0.6500 0.6794 0.037 Uiso 1 1 calc R U . . .
C45 C 0.7513(5) 0.5471(7) 0.6317(3) 0.0349(15) Uani 1 1 d . U . . .
H45 H 0.7205 0.5361 0.6628 0.042 Uiso 1 1 calc R U . . .
C46 C 0.7227(4) 0.4946(6) 0.5763(2) 0.0264(12) Uani 1 1 d . U . . .
H46 H 0.6728 0.4474 0.5699 0.032 Uiso 1 1 calc R U . . .
P3 P 0.75498(8) 0.76003(12) 0.39243(5) 0.0145(2) Uani 1 1 d . U . . .
C51 C 0.8609(3) 0.7471(5) 0.3776(2) 0.0173(9) Uani 1 1 d . U . . .
C52 C 0.8998(3) 0.6303(5) 0.3854(2) 0.0182(10) Uani 1 1 d . U . . .
H52 H 0.8717 0.5619 0.3992 0.022 Uiso 1 1 calc R U . . .
C53 C 0.9794(4) 0.6136(6) 0.3730(3) 0.0270(12) Uani 1 1 d . U . . .
H53 H 1.0052 0.5341 0.3782 0.032 Uiso 1 1 calc R U . . .
C54 C 1.0208(4) 0.7139(7) 0.3529(3) 0.0303(12) Uani 1 1 d . U . . .
H54 H 1.0752 0.7030 0.3445 0.036 Uiso 1 1 calc R U . . .
C55 C 0.9830(3) 0.8293(6) 0.3453(3) 0.0277(12) Uani 1 1 d . U . . .
H55 H 1.0114 0.8973 0.3313 0.033 Uiso 1 1 calc R U . . .
C56 C 0.9032(3) 0.8472(5) 0.3577(2) 0.0213(10) Uani 1 1 d . U . . .
H56 H 0.8779 0.9272 0.3526 0.026 Uiso 1 1 calc R U . . .
C61 C 0.7147(3) 0.8940(4) 0.3469(2) 0.0149(9) Uani 1 1 d . U . . .
C62 C 0.7199(3) 0.8958(5) 0.2869(2) 0.0206(10) Uani 1 1 d . U . . .
H62 H 0.7444 0.8275 0.2699 0.025 Uiso 1 1 calc R U . . .
C63 C 0.6894(4) 0.9967(6) 0.2519(3) 0.0243(11) Uani 1 1 d . U . . .
H63 H 0.6940 0.9978 0.2113 0.029 Uiso 1 1 calc R U . . .
C64 C 0.6522(4) 1.0965(5) 0.2760(2) 0.0227(10) Uani 1 1 d . U . . .
H64 H 0.6316 1.1655 0.2519 0.027 Uiso 1 1 calc R U . . .
C65 C 0.6451(4) 1.0947(5) 0.3354(2) 0.0215(10) Uani 1 1 d . U . . .
H65 H 0.6189 1.1621 0.3518 0.026 Uiso 1 1 calc R U . . .
C66 C 0.6766(3) 0.9943(4) 0.3709(2) 0.0195(9) Uani 1 1 d . U . . .
H66 H 0.6721 0.9937 0.4116 0.023 Uiso 1 1 calc R U . . .
C71 C 0.7674(3) 0.8274(5) 0.4668(2) 0.0193(9) Uani 1 1 d . U . . .
C72 C 0.8331(3) 0.9084(5) 0.4886(2) 0.0208(7) Uani 1 1 d . U . . .
H72 H 0.8743 0.9288 0.4657 0.025 Uiso 1 1 calc R U . . .
C73 C 0.8357(4) 0.9586(6) 0.5457(3) 0.0296(12) Uani 1 1 d . U . . .
H73 H 0.8784 1.0158 0.5610 0.036 Uiso 1 1 calc R U . . .
C74 C 0.7773(4) 0.9261(6) 0.5800(3) 0.0326(13) Uani 1 1 d . U . . .
H74 H 0.7814 0.9591 0.6188 0.039 Uiso 1 1 calc R U . . .
C75 C 0.7131(4) 0.8460(6) 0.5581(3) 0.0277(12) Uani 1 1 d . U . . .
H75 H 0.6728 0.8244 0.5815 0.033 Uiso 1 1 calc R U . . .
C76 C 0.7082(3) 0.7975(5) 0.5017(2) 0.0208(7) Uani 1 1 d . U . . .
H76 H 0.6638 0.7429 0.4864 0.025 Uiso 1 1 calc R U . . .
C81 C 0.2404(9) 1.2990(13) 0.1526(6) 0.042(3) Uani 0.551(13) 1 d D U P A 1
H81A H 0.2070 1.3679 0.1329 0.063 Uiso 0.551(13) 1 calc R U P A 1
H81B H 0.2852 1.2793 0.1309 0.063 Uiso 0.551(13) 1 calc R U P A 1
H81C H 0.2052 1.2254 0.1536 0.063 Uiso 0.551(13) 1 calc R U P A 1
C82 C 0.2773(16) 1.3372(17) 0.2155(9) 0.063(5) Uani 0.551(13) 1 d D U P A 1
H82A H 0.3140 1.4108 0.2158 0.076 Uiso 0.551(13) 1 calc R U P A 1
H82B H 0.2334 1.3564 0.2387 0.076 Uiso 0.551(13) 1 calc R U P A 1
O83 O 0.3251(10) 1.2250(15) 0.2388(7) 0.091(5) Uani 0.551(13) 1 d D U P A 1
C84 C 0.3825(16) 1.2469(18) 0.2938(9) 0.090(6) Uani 0.551(13) 1 d D U P A 1
H84A H 0.3528 1.2864 0.3230 0.108 Uiso 0.551(13) 1 calc R U P A 1
H84B H 0.4271 1.3041 0.2865 0.108 Uiso 0.551(13) 1 calc R U P A 1
C85 C 0.4199(11) 1.1231(18) 0.3180(10) 0.062(5) Uani 0.551(13) 1 d D U P A 1
H85A H 0.4586 1.1379 0.3550 0.093 Uiso 0.551(13) 1 calc R U P A 1
H85B H 0.3755 1.0671 0.3254 0.093 Uiso 0.551(13) 1 calc R U P A 1
H85C H 0.4497 1.0847 0.2891 0.093 Uiso 0.551(13) 1 calc R U P A 1
C81A C 0.217(2) 1.447(4) 0.2030(18) 0.156(14) Uani 0.449(13) 1 d D U P A 2
H81D H 0.1680 1.4471 0.1720 0.234 Uiso 0.449(13) 1 calc R U P A 2
H81E H 0.2008 1.4582 0.2416 0.234 Uiso 0.449(13) 1 calc R U P A 2
H81F H 0.2543 1.5153 0.1960 0.234 Uiso 0.449(13) 1 calc R U P A 2
C82A C 0.262(2) 1.324(3) 0.2020(16) 0.100(8) Uani 0.449(13) 1 d D U P A 2
H82C H 0.2244 1.2551 0.2083 0.120 Uiso 0.449(13) 1 calc R U P A 2
H82D H 0.2779 1.3122 0.1627 0.120 Uiso 0.449(13) 1 calc R U P A 2
O83A O 0.3386(12) 1.3172(15) 0.2485(7) 0.083(5) Uani 0.449(13) 1 d D U P A 2
C84A C 0.3421(16) 1.192(2) 0.2747(12) 0.080(6) Uani 0.449(13) 1 d D U P A 2
H84C H 0.3250 1.1283 0.2437 0.096 Uiso 0.449(13) 1 calc R U P A 2
H84D H 0.3045 1.1865 0.3040 0.096 Uiso 0.449(13) 1 calc R U P A 2
C85A C 0.4314(16) 1.170(3) 0.3046(19) 0.115(12) Uani 0.449(13) 1 d D U P A 2
H85D H 0.4364 1.0869 0.3228 0.172 Uiso 0.449(13) 1 calc R U P A 2
H85E H 0.4680 1.1755 0.2752 0.172 Uiso 0.449(13) 1 calc R U P A 2
H85F H 0.4475 1.2335 0.3352 0.172 Uiso 0.449(13) 1 calc R U P A 2

loop_
_atom_site_aniso_label
_atom_site_aniso_U_11
_atom_site_aniso_U_22
_atom_site_aniso_U_33
_atom_site_aniso_U_23
_atom_site_aniso_U_13
_atom_site_aniso_U_12
Pt1 0.01432(9) 0.01401(8) 0.01087(8) 0.00161(7) -0.00083(5) -0.00045(7)
S1 0.0223(6) 0.0192(6) 0.0171(6) -0.0007(5) -0.0036(5) -0.0020(5)
P1 0.0187(6) 0.0214(6) 0.0132(6) 0.0023(5) -0.0017(5) 0.0011(5)
C1 0.021(2) 0.031(3) 0.023(3) 0.000(2) -0.005(2) 0.004(2)
C11 0.022(3) 0.031(3) 0.041(3) 0.002(3) -0.005(2) -0.001(2)
C12 0.029(3) 0.030(3) 0.058(4) -0.002(3) -0.011(3) 0.004(2)
C13 0.038(4) 0.090(6) 0.032(3) 0.006(3) 0.007(3) 0.023(4)
P2 0.0150(5) 0.0134(5) 0.0113(5) 0.0013(4) -0.0008(4) -0.0001(4)
C21 0.015(2) 0.015(2) 0.017(2) 0.0008(17) 0.0029(16) -0.0025(16)
C22 0.018(2) 0.024(2) 0.018(2) -0.0011(19) 0.0006(18) 0.0002(19)
C23 0.017(2) 0.026(3) 0.030(3) -0.004(2) 0.000(2) 0.002(2)
C24 0.019(2) 0.019(2) 0.034(3) -0.004(2) 0.009(2) -0.0004(19)
C25 0.028(3) 0.020(2) 0.026(3) -0.003(2) 0.010(2) 0.000(2)
C26 0.021(2) 0.018(2) 0.017(2) 0.0007(17) 0.0035(18) -0.0005(18)
C31 0.016(2) 0.017(2) 0.012(2) -0.0008(17) 0.0018(16) -0.0006(16)
C32 0.016(2) 0.024(2) 0.022(2) 0.002(2) 0.0034(18) 0.0014(18)
C33 0.018(2) 0.026(3) 0.031(3) 0.001(2) 0.008(2) 0.0009(19)
C34 0.019(2) 0.026(3) 0.029(3) -0.001(2) 0.005(2) -0.005(2)
C35 0.025(2) 0.019(2) 0.027(3) 0.001(2) 0.005(2) -0.0008(19)
C36 0.018(2) 0.017(2) 0.021(2) 0.0012(18) 0.0023(18) -0.0006(17)
C41 0.021(2) 0.014(2) 0.0124(19) 0.0006(16) -0.0019(16) 0.0027(17)
C42 0.022(2) 0.014(2) 0.018(2) -0.0024(17) -0.0025(17) 0.0041(18)
C43 0.021(2) 0.023(3) 0.021(2) -0.005(2) -0.0068(19) -0.002(2)
C44 0.039(3) 0.032(3) 0.018(2) -0.006(2) -0.004(2) -0.005(2)
C45 0.046(3) 0.045(4) 0.014(2) -0.006(2) 0.006(2) -0.014(3)
C46 0.030(3) 0.031(3) 0.017(2) -0.005(2) 0.004(2) -0.011(2)
P3 0.0147(6) 0.0138(5) 0.0138(5) 0.0013(4) -0.0004(4) 0.0003(4)
C51 0.015(2) 0.021(2) 0.014(2) 0.0015(17) -0.0015(16) 0.0001(17)
C52 0.017(2) 0.022(2) 0.014(2) 0.0003(18) -0.0007(17) 0.0024(18)
C53 0.019(2) 0.036(3) 0.025(3) -0.003(2) -0.001(2) 0.005(2)
C54 0.017(2) 0.045(3) 0.029(3) 0.002(2) 0.004(2) 0.001(2)
C55 0.015(2) 0.039(3) 0.029(3) 0.005(2) 0.005(2) -0.005(2)
C56 0.019(2) 0.023(2) 0.021(2) 0.004(2) 0.0028(19) -0.0011(19)
C61 0.015(2) 0.0135(19) 0.016(2) 0.0028(15) 0.0015(16) -0.0006(16)
C62 0.023(2) 0.021(2) 0.017(2) 0.0040(18) 0.0020(18) 0.0015(19)
C63 0.025(3) 0.026(3) 0.021(2) 0.004(2) 0.000(2) 0.002(2)
C64 0.025(3) 0.019(2) 0.023(2) 0.0064(19) -0.0001(19) 0.000(2)
C65 0.023(2) 0.015(2) 0.024(2) 0.0035(18) -0.0015(19) 0.0008(19)
C66 0.023(3) 0.0145(19) 0.018(2) 0.0015(17) -0.0032(18) -0.0021(18)
C71 0.018(2) 0.019(2) 0.020(2) 0.0053(17) 0.0000(17) 0.0071(18)
C72 0.0083(14) 0.0274(19) 0.0253(17) 0.0022(14) -0.0010(12) 0.0069(13)
C73 0.032(3) 0.028(3) 0.023(2) -0.005(2) -0.008(2) 0.003(2)
C74 0.039(3) 0.036(3) 0.020(3) -0.008(2) -0.001(2) 0.008(2)
C75 0.031(3) 0.032(3) 0.021(2) 0.001(2) 0.006(2) 0.009(2)
C76 0.0083(14) 0.0274(19) 0.0253(17) 0.0022(14) -0.0010(12) 0.0069(13)
C81 0.043(7) 0.039(7) 0.046(7) 0.003(5) 0.008(5) -0.014(5)
C82 0.085(10) 0.056(7) 0.047(8) 0.003(6) 0.005(6) -0.034(7)
O83 0.108(9) 0.077(8) 0.084(8) 0.011(6) 0.003(7) -0.011(7)
C84 0.112(12) 0.067(10) 0.087(10) -0.004(8) 0.004(9) 0.004(8)
C85 0.050(9) 0.062(10) 0.081(10) 0.001(8) 0.034(8) -0.001(7)
C81A 0.18(2) 0.161(19) 0.12(3) 0.029(18) 0.028(19) 0.004(18)
C82A 0.117(13) 0.115(15) 0.066(13) 0.016(11) 0.006(11) -0.046(11)
O83A 0.118(11) 0.069(8) 0.056(8) -0.014(7) 0.003(8) -0.041(8)
C84A 0.094(12) 0.081(10) 0.063(12) -0.006(9) 0.009(10) -0.035(9)
C85A 0.091(13) 0.099(18) 0.14(3) 0.034(17) -0.008(13) -0.046(11)

loop_
_atom_type_symbol
_atom_type_description
_atom_type_scat_dispersion_real
_atom_type_scat_dispersion_imag
_atom_type_scat_source
C C 0.0033 0.0016 'International Tables Vol C Tables 4.2.6.8 and 6.1.1.4'
H H 0.0000 0.0000 'International Tables Vol C Tables 4.2.6.8 and 6.1.1.4'
O O 0.0106 0.0060 'International Tables Vol C Tables 4.2.6.8 and 6.1.1.4'
P P 0.1023 0.0942 'International Tables Vol C Tables 4.2.6.8 and 6.1.1.4'
S S 0.1246 0.1234 'International Tables Vol C Tables 4.2.6.8 and 6.1.1.4'
Pt Pt -1.7033 8.3905 'International Tables Vol C Tables 4.2.6.8 and 6.1.1.4'

loop_
_geom_angle_atom_site_label_1
_geom_angle_atom_site_label_2
_geom_angle_atom_site_label_3
_geom_angle
P3 Pt1 P2 108.04(4)
P3 Pt1 S1 153.75(5)
P2 Pt1 S1 97.31(4)
P3 Pt1 P1 102.56(5)
P2 Pt1 P1 149.28(5)
S1 Pt1 P1 51.99(5)
P1 S1 Pt1 64.50(5)
C1 P1 S1 104.4(2)
C1 P1 Pt1 108.10(18)
S1 P1 Pt1 63.51(5)
C13 C1 C11 109.5(6)
C13 C1 C12 111.3(6)
C11 C1 C12 109.1(5)
C13 C1 P1 114.3(4)
C11 C1 P1 106.4(4)
C12 C1 P1 105.9(5)
C1 C11 H11A 109.5
C1 C11 H11B 109.5
H11A C11 H11B 109.5
C1 C11 H11C 109.5
H11A C11 H11C 109.5
H11B C11 H11C 109.5
C1 C12 H12A 109.5
C1 C12 H12B 109.5
H12A C12 H12B 109.5
C1 C12 H12C 109.5
H12A C12 H12C 109.5
H12B C12 H12C 109.5
C1 C13 H13A 109.5
C1 C13 H13B 109.5
H13A C13 H13B 109.5
C1 C13 H13C 109.5
H13A C13 H13C 109.5
H13B C13 H13C 109.5
C41 P2 C31 101.5(2)
C41 P2 C21 103.4(2)
C31 P2 C21 103.5(2)
C41 P2 Pt1 121.52(17)
C31 P2 Pt1 111.54(16)
C21 P2 Pt1 113.35(16)
C22 C21 C26 119.2(5)
C22 C21 P2 123.3(4)
C26 C21 P2 117.5(4)
C21 C22 C23 120.7(5)
C21 C22 H22 119.7
C23 C22 H22 119.7
C24 C23 C22 119.5(5)
C24 C23 H23 120.2
C22 C23 H23 120.2
C23 C24 C25 120.3(5)
C23 C24 H24 119.9
C25 C24 H24 119.9
C24 C25 C26 120.3(5)
C24 C25 H25 119.8
C26 C25 H25 119.8
C25 C26 C21 119.9(5)
C25 C26 H26 120.0
C21 C26 H26 120.0
C32 C31 C36 119.2(5)
C32 C31 P2 119.0(4)
C36 C31 P2 121.7(4)
C33 C32 C31 120.7(5)
C33 C32 H32 119.7
C31 C32 H32 119.7
C32 C33 C34 120.1(5)
C32 C33 H33 119.9
C34 C33 H33 119.9
C33 C34 C35 119.5(5)
C33 C34 H34 120.2
C35 C34 H34 120.2
C36 C35 C34 120.7(5)
C36 C35 H35 119.7
C34 C35 H35 119.7
C35 C36 C31 119.9(5)
C35 C36 H36 120.1
C31 C36 H36 120.1
C46 C41 C42 119.4(5)
C46 C41 P2 121.9(4)
C42 C41 P2 118.6(4)
C43 C42 C41 119.7(5)
C43 C42 H42 120.2
C41 C42 H42 120.2
C44 C43 C42 120.7(5)
C44 C43 H43 119.6
C42 C43 H43 119.6
C45 C44 C43 119.8(5)
C45 C44 H44 120.1
C43 C44 H44 120.1
C44 C45 C46 120.2(6)
C44 C45 H45 119.9
C46 C45 H45 119.9
C41 C46 C45 120.2(5)
C41 C46 H46 119.9
C45 C46 H46 119.9
C61 P3 C51 102.2(2)
C61 P3 C71 101.2(2)
C51 P3 C71 104.5(2)
C61 P3 Pt1 117.80(16)
C51 P3 Pt1 111.65(18)
C71 P3 Pt1 117.57(18)
C56 C51 C52 119.1(5)
C56 C51 P3 123.0(4)
C52 C51 P3 117.9(4)
C53 C52 C51 120.6(5)
C53 C52 H52 119.7
C51 C52 H52 119.7
C54 C53 C52 119.8(6)
C54 C53 H53 120.1
C52 C53 H53 120.1
C55 C54 C53 119.9(5)
C55 C54 H54 120.0
C53 C54 H54 120.0
C54 C55 C56 120.8(6)
C54 C55 H55 119.6
C56 C55 H55 119.6
C51 C56 C55 119.8(5)
C51 C56 H56 120.1
C55 C56 H56 120.1
C62 C61 C66 119.0(5)
C62 C61 P3 119.8(4)
C66 C61 P3 121.1(4)
C63 C62 C61 120.3(5)
C63 C62 H62 119.8
C61 C62 H62 119.8
C62 C63 C64 120.5(5)
C62 C63 H63 119.8
C64 C63 H63 119.8
C65 C64 C63 119.8(5)
C65 C64 H64 120.1
C63 C64 H64 120.1
C64 C65 C66 120.0(5)
C64 C65 H65 120.0
C66 C65 H65 120.0
C65 C66 C61 120.3(5)
C65 C66 H66 119.8
C61 C66 H66 119.8
C76 C71 C72 120.1(5)
C76 C71 P3 118.0(4)
C72 C71 P3 121.9(4)
C71 C72 C73 117.6(5)
C71 C72 H72 121.2
C73 C72 H72 121.2
C74 C73 C72 121.4(6)
C74 C73 H73 119.3
C72 C73 H73 119.3
C75 C74 C73 120.4(6)
C75 C74 H74 119.8
C73 C74 H74 119.8
C74 C75 C76 119.3(6)
C74 C75 H75 120.3
C76 C75 H75 120.3
C75 C76 C71 121.2(5)
C75 C76 H76 119.4
C71 C76 H76 119.4
C82 C81 H81A 109.5
C82 C81 H81B 109.5
H81A C81 H81B 109.5
C82 C81 H81C 109.5
H81A C81 H81C 109.5
H81B C81 H81C 109.5
O83 C82 C81 102.9(14)
O83 C82 H82A 111.2
C81 C82 H82A 111.2
O83 C82 H82B 111.2
C81 C82 H82B 111.2
H82A C82 H82B 109.1
C84 O83 C82 113.8(15)
O83 C84 C85 109.5(16)
O83 C84 H84A 109.8
C85 C84 H84A 109.8
O83 C84 H84B 109.8
C85 C84 H84B 109.8
H84A C84 H84B 108.2
C84 C85 H85A 109.5
C84 C85 H85B 109.5
H85A C85 H85B 109.5
C84 C85 H85C 109.5
H85A C85 H85C 109.5
H85B C85 H85C 109.5
C82A C81A H81D 109.5
C82A C81A H81E 109.5
H81D C81A H81E 109.5
C82A C81A H81F 109.5
H81D C81A H81F 109.5
H81E C81A H81F 109.5
O83A C82A C81A 112(2)
O83A C82A H82C 109.1
C81A C82A H82C 109.1
O83A C82A H82D 109.1
C81A C82A H82D 109.1
H82C C82A H82D 107.9
C84A O83A C82A 107.7(19)
O83A C84A C85A 106.9(17)
O83A C84A H84C 110.3
C85A C84A H84C 110.3
O83A C84A H84D 110.3
C85A C84A H84D 110.3
H84C C84A H84D 108.6
C84A C85A H85D 109.5
C84A C85A H85E 109.5
H85D C85A H85E 109.5
C84A C85A H85F 109.5
H85D C85A H85F 109.5
H85E C85A H85F 109.5

loop_
_geom_bond_atom_site_label_1
_geom_bond_atom_site_label_2
_geom_bond_distance
Pt1 P3 2.2550(13)
Pt1 P2 2.3148(12)
Pt1 S1 2.3490(13)
Pt1 P1 2.3689(13)
S1 P1 2.0678(19)
P1 C1 1.906(6)
C1 C13 1.522(9)
C1 C11 1.529(8)
C1 C12 1.535(9)
C11 H11A 0.9800
C11 H11B 0.9800
C11 H11C 0.9800
C12 H12A 0.9800
C12 H12B 0.9800
C12 H12C 0.9800
C13 H13A 0.9800
C13 H13B 0.9800
C13 H13C 0.9800
P2 C41 1.829(5)
P2 C31 1.830(5)
P2 C21 1.835(5)
C21 C22 1.391(7)
C21 C26 1.397(7)
C22 C23 1.397(8)
C22 H22 0.9500
C23 C24 1.383(8)
C23 H23 0.9500
C24 C25 1.386(8)
C24 H24 0.9500
C25 C26 1.391(7)
C25 H25 0.9500
C26 H26 0.9500
C31 C32 1.391(7)
C31 C36 1.405(7)
C32 C33 1.389(8)
C32 H32 0.9500
C33 C34 1.390(8)
C33 H33 0.9500
C34 C35 1.394(8)
C34 H34 0.9500
C35 C36 1.384(7)
C35 H35 0.9500
C36 H36 0.9500
C41 C46 1.390(8)
C41 C42 1.401(7)
C42 C43 1.389(7)
C42 H42 0.9500
C43 C44 1.384(9)
C43 H43 0.9500
C44 C45 1.382(9)
C44 H44 0.9500
C45 C46 1.395(8)
C45 H45 0.9500
C46 H46 0.9500
P3 C61 1.828(5)
P3 C51 1.831(5)
P3 C71 1.832(6)
C51 C56 1.395(7)
C51 C52 1.401(7)
C52 C53 1.392(8)
C52 H52 0.9500
C53 C54 1.391(9)
C53 H53 0.9500
C54 C55 1.380(9)
C54 H54 0.9500
C55 C56 1.398(8)
C55 H55 0.9500
C56 H56 0.9500
C61 C62 1.397(7)
C61 C66 1.403(7)
C62 C63 1.386(7)
C62 H62 0.9500
C63 C64 1.392(8)
C63 H63 0.9500
C64 C65 1.389(8)
C64 H64 0.9500
C65 C66 1.394(7)
C65 H65 0.9500
C66 H66 0.9500
C71 C76 1.398(8)
C71 C72 1.406(8)
C72 C73 1.412(8)
C72 H72 0.9500
C73 C74 1.384(10)
C73 H73 0.9500
C74 C75 1.382(9)
C74 H74 0.9500
C75 C76 1.385(8)
C75 H75 0.9500
C76 H76 0.9500
C81 C82 1.519(18)
C81 H81A 0.9800
C81 H81B 0.9800
C81 H81C 0.9800
C82 O83 1.482(17)
C82 H82A 0.9900
C82 H82B 0.9900
O83 C84 1.455(17)
C84 C85 1.524(19)
C84 H84A 0.9900
C84 H84B 0.9900
C85 H85A 0.9800
C85 H85B 0.9800
C85 H85C 0.9800
C81A C82A 1.51(2)
C81A H81D 0.9800
C81A H81E 0.9800
C81A H81F 0.9800
C82A O83A 1.496(18)
C82A H82C 0.9900
C82A H82D 0.9900
O83A C84A 1.468(17)
C84A C85A 1.52(2)
C84A H84C 0.9900
C84A H84D 0.9900
C85A H85D 0.9800
C85A H85E 0.9800
C85A H85F 0.9800
